data_4301154
loop_
_publ_author_name
'Errun Ding'
'Matthew R. Sturgeon'
'Aaron Rath'
'Xuenian Chen'
'Mark A. Keane'
'Sheldon G. Shore'

_publ_section_title
;
Syntheses and Structures of Alkaline Earth-Transition Metal Bimetallic
Complexes As Heterogeneous Hydrodechlorination Catalyst Precursors
;
_journal_name_full 'Inorganic Chemistry'
_journal_page_first 325
_journal_page_last 330
_journal_paper_doi 10.1021/ic801912x
_journal_volume 48
_journal_year 2009
_chemical_formula_moiety 'C16 H28 Ba N8 Ni O4'
_chemical_formula_sum 'C16 H28 Ba N8 Ni O4'
_chemical_formula_weight 592.51
_chemical_name_systematic
; 
 ? 
;
_space_group_IT_number 2
_symmetry_cell_setting triclinic
_symmetry_space_group_name_Hall '-P 1'
_symmetry_space_group_name_H-M 'P -1'
_atom_sites_solution_hydrogens geom
_atom_sites_solution_primary direct
_atom_sites_solution_secondary difmap
_audit_creation_method SHELXL-97
_cell_angle_alpha 82.08(3)
_cell_angle_beta 86.06(3)
_cell_angle_gamma 86.06(3)
_cell_formula_units_Z 2
_cell_length_a 8.935(2)
_cell_length_b 11.175(3)
_cell_length_c 12.539(3)
_cell_measurement_reflns_used 36895
_cell_measurement_temperature 150(2)
_cell_measurement_theta_max 25.05
_cell_measurement_theta_min 2.29
_cell_volume 1234.9(5)
_computing_cell_refinement 'Bruker XSCANS'
_computing_data_collection 'Bruker XSCANS'
_computing_data_reduction 'Bruker SHELXTL'
_computing_molecular_graphics 'Bruker SHELXTL'
_computing_publication_material 'Bruker SHELXTL'
_computing_structure_refinement 'SHELXL-97 (Sheldrick, 1997)'
_computing_structure_solution 'SHELXS-97 (Sheldrick, 1990)'
_diffrn_ambient_temperature 150(2)
_diffrn_measured_fraction_theta_full 0.997
_diffrn_measured_fraction_theta_max 0.997
_diffrn_measurement_device_type 'Bruker P4'
_diffrn_measurement_method '\w scans'
_diffrn_radiation_monochromator graphite
_diffrn_radiation_source 'fine-focus sealed tube'
_diffrn_radiation_type MoK\a
_diffrn_radiation_wavelength 0.71073
_diffrn_reflns_av_R_equivalents 0.0187
_diffrn_reflns_av_sigmaI/netI 0.0320
_diffrn_reflns_limit_h_max 10
_diffrn_reflns_limit_h_min -10
_diffrn_reflns_limit_k_max 13
_diffrn_reflns_limit_k_min -13
_diffrn_reflns_limit_l_max 14
_diffrn_reflns_limit_l_min -14
_diffrn_reflns_number 8491
_diffrn_reflns_theta_full 25.05
_diffrn_reflns_theta_max 25.05
_diffrn_reflns_theta_min 2.29
_exptl_absorpt_coefficient_mu 2.382
_exptl_absorpt_correction_T_max 0.7164
_exptl_absorpt_correction_T_min 0.5255
_exptl_absorpt_correction_type multi-scan
_exptl_absorpt_process_details 'HKL scalepack (Otwinowski & Minor, 1997)'
_exptl_crystal_colour yellow
_exptl_crystal_density_diffrn 1.594
_exptl_crystal_density_method 'not measured'
_exptl_crystal_description chunk
_exptl_crystal_F_000 592
_exptl_crystal_size_max 0.31
_exptl_crystal_size_mid 0.23
_exptl_crystal_size_min 0.15
_refine_diff_density_max 0.711
_refine_diff_density_min -0.673
_refine_diff_density_rms 0.107
_refine_ls_extinction_method none
_refine_ls_goodness_of_fit_ref 1.103
_refine_ls_hydrogen_treatment constr
_refine_ls_matrix_type full
_refine_ls_number_parameters 271
_refine_ls_number_reflns 4370
_refine_ls_number_restraints 0
_refine_ls_restrained_S_all 1.103
_refine_ls_R_factor_all 0.0319
_refine_ls_R_factor_gt 0.0261
_refine_ls_shift/su_max 0.037
_refine_ls_shift/su_mean 0.006
_refine_ls_structure_factor_coef Fsqd
_refine_ls_weighting_details 'calc w=1/[\s^2^(Fo^2^)+(0.0315P)^2^+2.3521P] where P=(Fo^2^+2Fc^2^)/3'
_refine_ls_weighting_scheme calc
_refine_ls_wR_factor_gt 0.0701
_refine_ls_wR_factor_ref 0.0723
_reflns_number_gt 3912
_reflns_number_total 4370
_reflns_threshold_expression >2sigma(I)
_cod_data_source_file ic801912x_si_001_1.cif
_cod_data_source_block BaNi
_cod_depositor_comments
;
The following automatic conversions were performed:
'_symmetry_cell_setting' value 'Triclinic' changed to 'triclinic'
according to '/home/saulius/struct/CIF-dictionaries/cif_core.dic'
dictionary named 'cif_core.dic' version 2.4.1 from
2010-06-29.

'_exptl_absorpt_correction_type' value 'multi scan' changed
to 'multi-scan' according to
'/home/saulius/struct/CIF-dictionaries/cif_core.dic' dictionary named
'cif_core.dic' version 2.4.1 from 2010-06-29.

Automatic conversion script
Id: cif_fix_enum 1527 2010-12-29 10:47:43Z saulius 
;
_cod_database_code 4301154

loop_
_symmetry_equiv_pos_as_xyz
'x, y, z'
'-x, -y, -z'

loop_
_atom_site_label
_atom_site_type_symbol
_atom_site_fract_x
_atom_site_fract_y
_atom_site_fract_z
_atom_site_U_iso_or_equiv
_atom_site_adp_type
_atom_site_occupancy
_atom_site_symmetry_multiplicity
_atom_site_calc_flag
_atom_site_refinement_flags
_atom_site_disorder_assembly
_atom_site_disorder_group
Ni1 Ni 0.86836(5) 0.75484(4) 1.31972(4) 0.01645(12) Uani 1 1 d . . .
Ba1 Ba 0.89157(2) 0.258038(18) 1.276603(16) 0.01645(8) Uani 1 1 d . . .
C1 C 1.0040(4) 0.7520(3) 1.4271(3) 0.0197(8) Uani 1 1 d . . .
N1 N 1.0796(4) 0.7523(3) 1.4977(3) 0.0270(7) Uani 1 1 d . . .
C2 C 0.7190(4) 0.7580(3) 1.2215(3) 0.0243(9) Uani 1 1 d . . .
N2 N 0.6228(4) 0.7586(3) 1.1644(3) 0.0367(9) Uani 1 1 d . . .
C3 C 0.9282(4) 0.5952(4) 1.3012(3) 0.0226(8) Uani 1 1 d . . .
N3 N 0.9675(4) 0.4982(3) 1.2871(3) 0.0343(8) Uani 1 1 d . . .
C4 C 0.8230(4) 0.9173(4) 1.3323(3) 0.0203(8) Uani 1 1 d . . .
N4 N 0.8030(4) 1.0197(3) 1.3374(3) 0.0273(8) Uani 1 1 d . . .
C11 C 0.3239(5) 0.3663(4) 1.4424(4) 0.0415(11) Uani 1 1 d . . .
H11A H 0.2301 0.4050 1.4699 0.062 Uiso 1 1 calc . . .
H11B H 0.3784 0.3235 1.5030 0.062 Uiso 1 1 calc . . .
H11C H 0.3011 0.3085 1.3946 0.062 Uiso 1 1 calc . . .
C12 C 0.3579(5) 0.5832(4) 1.3771(4) 0.0349(10) Uani 1 1 d . . .
H12A H 0.2586 0.5867 1.4152 0.052 Uiso 1 1 calc . . .
H12B H 0.3496 0.6178 1.3014 0.052 Uiso 1 1 calc . . .
H12C H 0.4264 0.6295 1.4108 0.052 Uiso 1 1 calc . . .
C13 C 0.5488(4) 0.4278(4) 1.3371(3) 0.0249(9) Uani 1 1 d . . .
H13 H 0.6033 0.4910 1.2972 0.030 Uiso 1 1 calc . . .
N11 N 0.4162(3) 0.4579(3) 1.3828(3) 0.0223(7) Uani 1 1 d . . .
O11 O 0.6070(3) 0.3242(3) 1.3423(3) 0.0369(7) Uani 1 1 d . . .
C21 C 1.4126(5) -0.0964(4) 1.4151(3) 0.0320(10) Uani 1 1 d . . .
H21A H 1.5149 -0.1178 1.3875 0.048 Uiso 1 1 calc . . .
H21B H 1.3489 -0.1638 1.4127 0.048 Uiso 1 1 calc . . .
H21C H 1.4147 -0.0800 1.4897 0.048 Uiso 1 1 calc . . .
C22 C 1.4467(5) 0.0615(4) 1.2564(4) 0.0326(10) Uani 1 1 d . . .
H22A H 1.5432 0.0143 1.2543 0.049 Uiso 1 1 calc . . .
H22B H 1.4641 0.1458 1.2630 0.049 Uiso 1 1 calc . . .
H22C H 1.3965 0.0584 1.1899 0.049 Uiso 1 1 calc . . .
C23 C 1.2159(4) 0.0610(4) 1.3676(3) 0.0248(9) Uani 1 1 d . . .
H23 H 1.1563 0.0248 1.4276 0.030 Uiso 1 1 calc . . .
N21 N 1.3523(3) 0.0111(3) 1.3487(2) 0.0209(7) Uani 1 1 d . . .
O21 O 1.1612(3) 0.1510(3) 1.3126(2) 0.0299(6) Uani 1 1 d . . .
C31 C 0.7086(9) 0.6382(6) 0.8950(5) 0.081(2) Uani 1 1 d . . .
H31A H 0.6605 0.6351 0.8276 0.122 Uiso 1 1 calc . . .
H31B H 0.8110 0.6645 0.8786 0.122 Uiso 1 1 calc . . .
H31C H 0.6505 0.6955 0.9366 0.122 Uiso 1 1 calc . . .
C32 C 0.6558(7) 0.4248(5) 0.9084(4) 0.0542(14) Uani 1 1 d . . .
H32A H 0.6183 0.4585 0.8382 0.081 Uiso 1 1 calc . . .
H32B H 0.5735 0.3892 0.9552 0.081 Uiso 1 1 calc . . .
H32C H 0.7359 0.3621 0.8984 0.081 Uiso 1 1 calc . . .
C33 C 0.7704(6) 0.4972(4) 1.0523(4) 0.0445(12) Uani 1 1 d . . .
H33 H 0.8104 0.5626 1.0798 0.053 Uiso 1 1 calc . . .
N31 N 0.7140(4) 0.5193(3) 0.9573(3) 0.0336(8) Uani 1 1 d . . .
O31 O 0.7751(5) 0.3984(3) 1.1079(3) 0.0674(12) Uani 1 1 d . . .
C41 C 0.8194(5) 0.1172(5) 0.8467(3) 0.0393(11) Uani 1 1 d . . .
H41A H 0.7277 0.0774 0.8376 0.059 Uiso 1 1 calc . . .
H41B H 0.9063 0.0733 0.8150 0.059 Uiso 1 1 calc . . .
H41C H 0.8120 0.2007 0.8104 0.059 Uiso 1 1 calc . . .
C42 C 0.7238(6) 0.0593(6) 1.0343(4) 0.0585(16) Uani 1 1 d . . .
H42A H 0.6494 0.0283 0.9929 0.088 Uiso 1 1 calc . . .
H42B H 0.6740 0.1182 1.0783 0.088 Uiso 1 1 calc . . .
H42C H 0.7712 -0.0079 1.0814 0.088 Uiso 1 1 calc . . .
C43 C 0.9513(5) 0.1648(4) 0.9960(3) 0.0332(10) Uani 1 1 d . . .
H43 H 1.0209 0.2018 0.9430 0.040 Uiso 1 1 calc . . .
N41 N 0.8377(4) 0.1177(3) 0.9607(3) 0.0285(8) Uani 1 1 d . . .
O41 O 0.9777(4) 0.1664(3) 1.0911(2) 0.0437(8) Uani 1 1 d . . .

loop_
_atom_site_aniso_label
_atom_site_aniso_U_11
_atom_site_aniso_U_22
_atom_site_aniso_U_33
_atom_site_aniso_U_23
_atom_site_aniso_U_13
_atom_site_aniso_U_12
Ni1 0.0190(2) 0.0134(2) 0.0174(2) -0.00302(18) -0.00198(18) -0.00142(18)
Ba1 0.01884(13) 0.01511(13) 0.01594(13) -0.00414(8) -0.00343(8) 0.00162(8)
C1 0.0225(19) 0.0157(19) 0.021(2) -0.0044(15) 0.0031(16) -0.0011(15)
N1 0.0297(19) 0.032(2) 0.0204(17) -0.0068(14) -0.0031(15) 0.0005(15)
C2 0.029(2) 0.017(2) 0.028(2) -0.0068(16) -0.0008(18) -0.0033(16)
N2 0.036(2) 0.035(2) 0.041(2) -0.0085(17) -0.0147(18) -0.0034(17)
C3 0.026(2) 0.020(2) 0.023(2) -0.0012(16) -0.0064(16) -0.0041(17)
N3 0.043(2) 0.021(2) 0.042(2) -0.0087(16) -0.0121(17) -0.0004(16)
C4 0.0183(19) 0.023(2) 0.0194(19) -0.0028(16) -0.0017(15) -0.0030(16)
N4 0.0290(18) 0.021(2) 0.0318(19) -0.0049(15) -0.0032(15) -0.0001(14)
C11 0.033(2) 0.046(3) 0.044(3) -0.002(2) 0.008(2) -0.010(2)
C12 0.041(3) 0.032(2) 0.033(2) -0.0126(19) -0.006(2) 0.012(2)
C13 0.020(2) 0.031(2) 0.025(2) -0.0061(17) -0.0029(16) -0.0026(17)
N11 0.0178(16) 0.0253(18) 0.0245(17) -0.0062(14) -0.0019(13) 0.0011(13)
O11 0.0252(15) 0.0335(18) 0.051(2) -0.0095(14) -0.0030(14) 0.0105(13)
C21 0.034(2) 0.026(2) 0.035(2) 0.0000(18) -0.0008(19) 0.0016(18)
C22 0.024(2) 0.032(2) 0.038(2) 0.0036(19) 0.0057(18) 0.0007(18)
C23 0.023(2) 0.031(2) 0.022(2) -0.0102(18) 0.0004(16) -0.0001(18)
N21 0.0188(16) 0.0214(17) 0.0221(17) -0.0031(13) 0.0002(13) 0.0002(13)
O21 0.0235(14) 0.0334(17) 0.0322(16) -0.0057(13) -0.0050(12) 0.0095(12)
C31 0.127(6) 0.050(4) 0.064(4) 0.028(3) -0.038(4) -0.022(4)
C32 0.073(4) 0.049(3) 0.044(3) -0.008(2) -0.023(3) -0.002(3)
C33 0.072(4) 0.030(3) 0.033(3) -0.009(2) -0.020(2) 0.007(2)
N31 0.048(2) 0.030(2) 0.0221(18) 0.0018(15) -0.0071(16) 0.0025(17)
O31 0.126(4) 0.038(2) 0.040(2) 0.0056(17) -0.043(2) 0.005(2)
C41 0.042(3) 0.056(3) 0.023(2) -0.012(2) -0.0022(19) -0.010(2)
C42 0.061(4) 0.083(4) 0.031(3) 0.003(3) 0.007(2) -0.031(3)
C43 0.036(2) 0.041(3) 0.023(2) -0.0125(19) 0.0047(18) -0.001(2)
N41 0.0329(19) 0.034(2) 0.0196(17) -0.0080(15) 0.0058(14) -0.0040(16)
O41 0.0451(19) 0.062(2) 0.0283(17) -0.0238(15) -0.0032(14) 0.0040(16)

loop_
_atom_type_symbol
_atom_type_description
_atom_type_scat_dispersion_real
_atom_type_scat_dispersion_imag
_atom_type_scat_source
C C 0.0033 0.0016 'International Tables Vol C Tables 4.2.6.8 and 6.1.1.4'
H H 0.0000 0.0000 'International Tables Vol C Tables 4.2.6.8 and 6.1.1.4'
N N 0.0061 0.0033 'International Tables Vol C Tables 4.2.6.8 and 6.1.1.4'
O O 0.0106 0.0060 'International Tables Vol C Tables 4.2.6.8 and 6.1.1.4'
Ni Ni 0.3393 1.1124 'International Tables Vol C Tables 4.2.6.8 and 6.1.1.4'
Ba Ba -0.3244 2.2819 'International Tables Vol C Tables 4.2.6.8 and 6.1.1.4'

loop_
_geom_angle_atom_site_label_1
_geom_angle_atom_site_label_2
_geom_angle_atom_site_label_3
_geom_angle
_geom_angle_site_symmetry_1
_geom_angle_site_symmetry_3
_geom_angle_publ_flag
C4 Ni1 C1 87.89(16) . . ?
C4 Ni1 C3 175.46(16) . . ?
C1 Ni1 C3 90.95(16) . . ?
C4 Ni1 C2 90.74(16) . . ?
C1 Ni1 C2 175.02(16) . . ?
C3 Ni1 C2 90.78(16) . . ?
O21 Ba1 O31 133.86(12) . . ?
O21 Ba1 O11 152.05(9) . . ?
O31 Ba1 O11 73.92(12) . . ?
O21 Ba1 O41 75.88(9) . . ?
O31 Ba1 O41 69.70(11) . . ?
O11 Ba1 O41 126.06(9) . . ?
O21 Ba1 N4 81.89(9) . 1_545 ?
O31 Ba1 N4 120.70(11) . 1_545 ?
O11 Ba1 N4 84.77(9) . 1_545 ?
O41 Ba1 N4 81.17(10) . 1_545 ?
O21 Ba1 N3 97.16(10) . . ?
O31 Ba1 N3 72.83(11) . . ?
O11 Ba1 N3 88.01(10) . . ?
O41 Ba1 N3 116.38(11) . . ?
N4 Ba1 N3 161.78(10) 1_545 . ?
O21 Ba1 N1 74.66(9) . 2_768 ?
O31 Ba1 N1 141.84(11) . 2_768 ?
O11 Ba1 N1 79.35(9) . 2_768 ?
O41 Ba1 N1 148.02(10) . 2_768 ?
N4 Ba1 N1 82.63(10) 1_545 2_768 ?
N3 Ba1 N1 79.60(10) . 2_768 ?
N1 C1 Ni1 175.5(3) . . ?
C1 N1 Ba1 149.0(3) . 2_768 ?
N2 C2 Ni1 177.2(4) . . ?
N3 C3 Ni1 177.9(4) . . ?
C3 N3 Ba1 148.2(3) . . ?
N4 C4 Ni1 176.0(3) . . ?
C4 N4 Ba1 149.3(3) . 1_565 ?
N11 C11 H11A 109.5 . . ?
N11 C11 H11B 109.5 . . ?
H11A C11 H11B 109.5 . . ?
N11 C11 H11C 109.5 . . ?
H11A C11 H11C 109.5 . . ?
H11B C11 H11C 109.5 . . ?
N11 C12 H12A 109.5 . . ?
N11 C12 H12B 109.5 . . ?
H12A C12 H12B 109.5 . . ?
N11 C12 H12C 109.5 . . ?
H12A C12 H12C 109.5 . . ?
H12B C12 H12C 109.5 . . ?
O11 C13 N11 125.0(4) . . ?
O11 C13 H13 117.5 . . ?
N11 C13 H13 117.5 . . ?
C13 N11 C11 120.9(3) . . ?
C13 N11 C12 121.8(3) . . ?
C11 N11 C12 117.3(3) . . ?
C13 O11 Ba1 127.0(3) . . ?
N21 C21 H21A 109.5 . . ?
N21 C21 H21B 109.5 . . ?
H21A C21 H21B 109.5 . . ?
N21 C21 H21C 109.5 . . ?
H21A C21 H21C 109.5 . . ?
H21B C21 H21C 109.5 . . ?
N21 C22 H22A 109.5 . . ?
N21 C22 H22B 109.5 . . ?
H22A C22 H22B 109.5 . . ?
N21 C22 H22C 109.5 . . ?
H22A C22 H22C 109.5 . . ?
H22B C22 H22C 109.5 . . ?
O21 C23 N21 124.3(4) . . ?
O21 C23 H23 117.8 . . ?
N21 C23 H23 117.8 . . ?
C23 N21 C22 120.0(3) . . ?
C23 N21 C21 122.7(3) . . ?
C22 N21 C21 117.3(3) . . ?
C23 O21 Ba1 138.3(3) . . ?
N31 C31 H31A 109.5 . . ?
N31 C31 H31B 109.5 . . ?
H31A C31 H31B 109.5 . . ?
N31 C31 H31C 109.5 . . ?
H31A C31 H31C 109.4 . . ?
H31B C31 H31C 109.5 . . ?
N31 C32 H32A 109.5 . . ?
N31 C32 H32B 109.5 . . ?
H32A C32 H32B 109.5 . . ?
N31 C32 H32C 109.5 . . ?
H32A C32 H32C 109.5 . . ?
H32B C32 H32C 109.5 . . ?
O31 C33 N31 124.5(4) . . ?
O31 C33 H33 117.7 . . ?
N31 C33 H33 117.7 . . ?
C33 N31 C32 121.2(4) . . ?
C33 N31 C31 122.7(4) . . ?
C32 N31 C31 116.1(4) . . ?
C33 O31 Ba1 147.1(3) . . ?
N41 C41 H41A 109.5 . . ?
N41 C41 H41B 109.5 . . ?
H41A C41 H41B 109.5 . . ?
N41 C41 H41C 109.5 . . ?
H41A C41 H41C 109.5 . . ?
H41B C41 H41C 109.5 . . ?
N41 C42 H42A 109.5 . . ?
N41 C42 H42B 109.5 . . ?
H42A C42 H42B 109.5 . . ?
N41 C42 H42C 109.5 . . ?
H42A C42 H42C 109.5 . . ?
H42B C42 H42C 109.5 . . ?
O41 C43 N41 126.8(4) . . ?
O41 C43 H43 116.6 . . ?
N41 C43 H43 116.6 . . ?
C43 N41 C42 121.5(4) . . ?
C43 N41 C41 122.4(3) . . ?
C42 N41 C41 116.0(4) . . ?
C43 O41 Ba1 146.0(3) . . ?

loop_
_geom_bond_atom_site_label_1
_geom_bond_atom_site_label_2
_geom_bond_distance
_geom_bond_site_symmetry_2
_geom_bond_publ_flag
Ni1 C4 1.859(4) . ?
Ni1 C1 1.868(4) . ?
Ni1 C3 1.868(4) . ?
Ni1 C2 1.872(4) . ?
Ba1 O21 2.654(3) . ?
Ba1 O31 2.680(3) . ?
Ba1 O11 2.704(3) . ?
Ba1 O41 2.711(3) . ?
Ba1 N4 2.819(3) 1_545 ?
Ba1 N3 2.835(3) . ?
Ba1 N1 2.846(3) 2_768 ?
C1 N1 1.150(5) . ?
N1 Ba1 2.846(3) 2_768 ?
C2 N2 1.155(5) . ?
C3 N3 1.150(5) . ?
C4 N4 1.156(5) . ?
N4 Ba1 2.819(3) 1_565 ?
C11 N11 1.452(5) . ?
C11 H11A 0.9799 . ?
C11 H11B 0.9800 . ?
C11 H11C 0.9801 . ?
C12 N11 1.454(5) . ?
C12 H12A 0.9800 . ?
C12 H12B 0.9800 . ?
C12 H12C 0.9800 . ?
C13 O11 1.232(5) . ?
C13 N11 1.323(5) . ?
C13 H13 0.9499 . ?
C21 N21 1.458(5) . ?
C21 H21A 0.9801 . ?
C21 H21B 0.9799 . ?
C21 H21C 0.9800 . ?
C22 N21 1.456(5) . ?
C22 H22A 0.9800 . ?
C22 H22B 0.9800 . ?
C22 H22C 0.9800 . ?
C23 O21 1.231(5) . ?
C23 N21 1.325(5) . ?
C23 H23 0.9500 . ?
C31 N31 1.445(6) . ?
C31 H31A 0.9800 . ?
C31 H31B 0.9798 . ?
C31 H31C 0.9802 . ?
C32 N31 1.435(6) . ?
C32 H32A 0.9799 . ?
C32 H32B 0.9800 . ?
C32 H32C 0.9800 . ?
C33 O31 1.222(6) . ?
C33 N31 1.310(6) . ?
C33 H33 0.9500 . ?
C41 N41 1.451(5) . ?
C41 H41A 0.9800 . ?
C41 H41B 0.9800 . ?
C41 H41C 0.9800 . ?
C42 N41 1.451(6) . ?
C42 H42A 0.9800 . ?
C42 H42B 0.9800 . ?
C42 H42C 0.9800 . ?
C43 O41 1.235(5) . ?
C43 N41 1.305(5) . ?
C43 H43 0.9499 . ?
